data_7228113
loop_
_publ_author_name
'Chen, Ming'
'Chen, Li-Feng'
'Li, Man-Mei'
'Li, Ni-Ping'
'Cao, Jia-Qing'
'Wang, Ying'
'Li, Yao-Lan'
'Wang, Lei'
'Ye, Wen-Cai'

_publ_section_title
;
 Myrtucomvalones A--C, three unusual triketone--sesquiterpene adducts from
 the leaves of Myrtus communis &#x2018;Variegata&#x2019;
;
_journal_issue 37
_journal_name_full 'RSC Adv.'
_journal_page_first 22735
_journal_paper_doi 10.1039/C7RA02260C
_journal_volume 7
_journal_year 2017
_chemical_absolute_configuration ad
_chemical_formula_sum 'C29 H44 O3'
_chemical_formula_weight 440.64
_space_group_crystal_system orthorhombic
_space_group_IT_number 19
_space_group_name_Hall 'P 2ac 2ab'
_space_group_name_H-M_alt 'P 21 21 21'
_symmetry_space_group_name_Hall 'P 2ac 2ab'
_symmetry_space_group_name_H-M 'P 21 21 21'
_atom_sites_solution_hydrogens geom
_audit_creation_method SHELXL-2016/4
_audit_update_record
;
2017-01-24 deposited with the CCDC.
2017-04-18 downloaded from the CCDC.
;
_cell_angle_alpha 90
_cell_angle_beta 90
_cell_angle_gamma 90
_cell_formula_units_Z 4
_cell_length_a 6.00560(10)
_cell_length_b 18.0532(4)
_cell_length_c 23.3138(5)
_cell_measurement_reflns_used 8838
_cell_measurement_temperature 293(2)
_cell_measurement_theta_max 62.8540
_cell_measurement_theta_min 4.5000
_cell_volume 2527.69(9)
_computing_cell_refinement
;
CrysAlisPro, Agilent Technologies,
Version 1.171.37.35 (release 13-08-2014 CrysAlis171 .NET)
(compiled Aug 13 2014,18:06:01)
;
_computing_data_collection
;
CrysAlisPro, Agilent Technologies,
Version 1.171.37.35 (release 13-08-2014 CrysAlis171 .NET)
(compiled Aug 13 2014,18:06:01)
;
_computing_data_reduction
;
CrysAlisPro, Agilent Technologies,
Version 1.171.37.35 (release 13-08-2014 CrysAlis171 .NET)
(compiled Aug 13 2014,18:06:01)
;
_computing_structure_refinement 'SHELXL-2016/4 (Sheldrick, 2016)'
_diffrn_ambient_temperature 293(2)
_diffrn_detector_area_resol_mean 16.0288
_diffrn_measured_fraction_theta_full 0.997
_diffrn_measured_fraction_theta_max 0.997
_diffrn_measurement_device_type 'Xcalibur, Sapphire3, Gemini ultra'
_diffrn_radiation_type CuK\a
_diffrn_radiation_wavelength 1.54178
_diffrn_reflns_av_R_equivalents 0.0485
_diffrn_reflns_av_unetI/netI 0.0306
_diffrn_reflns_Laue_measured_fraction_full 0.997
_diffrn_reflns_Laue_measured_fraction_max 0.997
_diffrn_reflns_limit_h_max 5
_diffrn_reflns_limit_h_min -6
_diffrn_reflns_limit_k_max 20
_diffrn_reflns_limit_k_min -20
_diffrn_reflns_limit_l_max 26
_diffrn_reflns_limit_l_min -26
_diffrn_reflns_number 20350
_diffrn_reflns_point_group_measured_fraction_full 0.997
_diffrn_reflns_point_group_measured_fraction_max 0.997
_diffrn_reflns_theta_full 62.848
_diffrn_reflns_theta_max 62.848
_diffrn_reflns_theta_min 3.792
_diffrn_source 'sealed X-ray tube'
_exptl_absorpt_coefficient_mu 0.561
_exptl_absorpt_correction_T_max 1.00000
_exptl_absorpt_correction_T_min 0.56283
_exptl_absorpt_correction_type multi-scan
_exptl_absorpt_process_details
;
CrysAlisPro, Agilent Technologies,
Version 1.171.37.35 (release 13-08-2014 CrysAlis171 .NET)
(compiled Aug 13 2014,18:06:01)
Empirical absorption correction using spherical harmonics,
 implemented in SCALE3 ABSPACK scaling algorithm.
;
_exptl_crystal_colour colourless
_exptl_crystal_density_diffrn 1.158
_exptl_crystal_description block
_exptl_crystal_F_000 968
_exptl_crystal_size_max 0.45
_exptl_crystal_size_mid 0.33
_exptl_crystal_size_min 0.23
_refine_diff_density_max 0.134
_refine_diff_density_min -0.130
_refine_diff_density_rms 0.031
_refine_ls_abs_structure_details
;
 Flack x determined using 1556 quotients [(I+)-(I-)]/[(I+)+(I-)]
 (Parsons, Flack and Wagner, Acta Cryst. B69 (2013) 249-259).
;
_refine_ls_abs_structure_Flack -0.05(11)
_refine_ls_extinction_coef 0.0021(3)
_refine_ls_extinction_expression Fc^*^=kFc[1+0.001xFc^2^\l^3^/sin(2\q)]^-1/4^
_refine_ls_extinction_method 'SHELXL-2016/4 (Sheldrick 2016)'
_refine_ls_goodness_of_fit_ref 1.063
_refine_ls_hydrogen_treatment constr
_refine_ls_matrix_type full
_refine_ls_number_parameters 299
_refine_ls_number_reflns 4034
_refine_ls_number_restraints 0
_refine_ls_restrained_S_all 1.063
_refine_ls_R_factor_all 0.0327
_refine_ls_R_factor_gt 0.0299
_refine_ls_shift/su_max 0.001
_refine_ls_shift/su_mean 0.000
_refine_ls_structure_factor_coef Fsqd
_refine_ls_weighting_details 'w=1/[\s^2^(Fo^2^)+(0.0427P)^2^+0.2119P] where P=(Fo^2^+2Fc^2^)/3'
_refine_ls_weighting_scheme calc
_refine_ls_wR_factor_gt 0.0750
_refine_ls_wR_factor_ref 0.0779
_reflns_Friedel_coverage 0.716
_reflns_Friedel_fraction_full 0.996
_reflns_Friedel_fraction_max 0.996
_reflns_number_gt 3815
_reflns_number_total 4034
_reflns_threshold_expression 'I > 2\s(I)'
_cod_data_source_file c7ra02260c2.cif
_cod_data_source_block 20160910-o4-166-195-5-2
_cod_database_code 7228113
_shelx_shelxl_version_number 2016/4
_shelx_space_group_comment
;
The symmetry employed for this shelxl refinement is uniquely defined
by the following loop, which should always be used as a source of
symmetry information in preference to the above space-group names.
They are only intended as comments.
;

loop_
_space_group_symop_operation_xyz
'x, y, z'
'-x+1/2, -y, z+1/2'
'-x, y+1/2, -z+1/2'
'x+1/2, -y+1/2, -z'

loop_
_atom_site_label
_atom_site_type_symbol
_atom_site_fract_x
_atom_site_fract_y
_atom_site_fract_z
_atom_site_U_iso_or_equiv
_atom_site_adp_type
_atom_site_occupancy
_atom_site_site_symmetry_order
_atom_site_calc_flag
_atom_site_refinement_flags_posn
_atom_site_refinement_flags_adp
O1 O 0.5196(2) 0.93158(7) 0.94419(5) 0.0207(3) Uani 1 1 d . .
O2 O 0.4939(3) 0.70027(8) 0.85182(7) 0.0450(5) Uani 1 1 d . .
O3 O 0.9183(2) 0.88853(8) 0.77661(6) 0.0266(3) Uani 1 1 d . .
C1 C 0.6851(3) 1.01465(11) 1.05645(8) 0.0220(4) Uani 1 1 d . .
C2 C 0.8748(3) 0.96694(12) 1.03467(8) 0.0260(5) Uani 1 1 d . .
H2A H 0.846111 0.915044 1.042499 0.031 Uiso 1 1 calc R U
H2B H 1.013800 0.980897 1.052920 0.031 Uiso 1 1 calc R U
C3 C 0.8860(3) 0.98095(11) 0.96967(8) 0.0232(4) Uani 1 1 d . .
H3A H 0.986677 1.021499 0.961139 0.028 Uiso 1 1 calc R U
H3B H 0.936895 0.937002 0.949649 0.028 Uiso 1 1 calc R U
C4 C 0.6466(3) 1.00060(10) 0.95186(8) 0.0196(4) Uani 1 1 d . .
C5 C 0.5468(3) 1.03597(10) 1.00460(8) 0.0197(4) Uani 1 1 d . .
H5 H 0.384381 1.038149 1.008332 0.024 Uiso 1 1 calc R U
C6 C 0.6874(3) 1.09389(11) 1.03484(8) 0.0199(4) Uani 1 1 d . .
H6 H 0.823153 1.108307 1.014370 0.024 Uiso 1 1 calc R U
C7 C 0.5738(3) 1.15655(11) 1.06778(8) 0.0224(4) Uani 1 1 d . .
H7 H 0.429449 1.165198 1.049370 0.027 Uiso 1 1 calc R U
C8 C 0.5266(4) 1.13441(12) 1.13006(9) 0.0307(5) Uani 1 1 d . .
H8A H 0.664665 1.135254 1.151642 0.037 Uiso 1 1 calc R U
H8B H 0.426318 1.170308 1.147122 0.037 Uiso 1 1 calc R U
C9 C 0.4232(4) 1.05747(12) 1.13426(9) 0.0313(5) Uani 1 1 d . .
H9A H 0.290111 1.055658 1.110712 0.038 Uiso 1 1 calc R U
H9B H 0.379614 1.048075 1.173661 0.038 Uiso 1 1 calc R U
C10 C 0.5845(4) 0.99733(12) 1.11469(9) 0.0277(5) Uani 1 1 d . .
H10 H 0.707425 0.996599 1.142342 0.033 Uiso 1 1 calc R U
C11 C 0.7086(3) 1.22856(11) 1.06199(8) 0.0244(4) Uani 1 1 d . .
H11 H 0.730963 1.237015 1.020866 0.029 Uiso 1 1 calc R U
C12 C 0.5828(4) 1.29577(12) 1.08515(10) 0.0351(5) Uani 1 1 d . .
H12A H 0.663682 1.340089 1.076024 0.053 Uiso 1 1 calc R U
H12B H 0.567996 1.291527 1.126022 0.053 Uiso 1 1 calc R U
H12C H 0.437668 1.297906 1.067970 0.053 Uiso 1 1 calc R U
C13 C 0.9391(4) 1.22506(12) 1.08926(10) 0.0330(5) Uani 1 1 d . .
H13D H 0.924593 1.224625 1.130266 0.049 Uiso 1 1 calc R U
H13E H 1.024132 1.267561 1.077743 0.049 Uiso 1 1 calc R U
H13F H 1.013670 1.180800 1.076943 0.049 Uiso 1 1 calc R U
C14 C 0.4768(5) 0.92063(13) 1.11620(11) 0.0398(6) Uani 1 1 d . .
H14D H 0.588080 0.883523 1.109279 0.060 Uiso 1 1 calc R U
H14E H 0.363977 0.917637 1.087118 0.060 Uiso 1 1 calc R U
H14F H 0.410598 0.912561 1.153162 0.060 Uiso 1 1 calc R U
C15 C 0.6281(3) 1.04467(10) 0.89696(8) 0.0210(4) Uani 1 1 d . .
H15A H 0.701660 1.092086 0.901861 0.025 Uiso 1 1 calc R U
H15B H 0.472381 1.054025 0.888668 0.025 Uiso 1 1 calc R U
C1' C 0.6730(3) 0.92193(10) 0.85037(8) 0.0173(4) Uani 1 1 d . .
C2' C 0.7578(3) 0.87167(10) 0.80614(8) 0.0187(4) Uani 1 1 d . .
C3' C 0.6369(3) 0.79878(11) 0.79541(8) 0.0204(4) Uani 1 1 d . .
C4' C 0.5383(3) 0.76542(10) 0.84979(8) 0.0233(4) Uani 1 1 d . .
C5' C 0.4850(3) 0.81389(10) 0.90193(8) 0.0188(4) Uani 1 1 d . .
C6' C 0.5652(3) 0.89286(10) 0.89573(8) 0.0173(4) Uani 1 1 d . .
C7' C 0.7338(3) 1.00341(10) 0.84643(8) 0.0194(4) Uani 1 1 d . .
H7' H 0.895884 1.007406 0.850317 0.023 Uiso 1 1 calc R U
C8' C 0.6685(4) 1.03690(11) 0.78765(9) 0.0262(5) Uani 1 1 d . .
H8' H 0.737595 1.006069 0.757982 0.031 Uiso 1 1 calc R U
C9' C 0.4178(4) 1.03682(13) 0.77640(11) 0.0393(6) Uani 1 1 d . .
H9'1 H 0.390024 1.051357 0.737441 0.059 Uiso 1 1 calc R U
H9'2 H 0.346333 1.071068 0.801954 0.059 Uiso 1 1 calc R U
H9'3 H 0.359593 0.987973 0.782729 0.059 Uiso 1 1 calc R U
C10' C 0.7625(4) 1.11467(12) 0.78101(10) 0.0349(5) Uani 1 1 d . .
H10A H 0.695962 1.146751 0.809030 0.052 Uiso 1 1 calc R U
H10B H 0.729922 1.132848 0.743234 0.052 Uiso 1 1 calc R U
H10C H 0.920801 1.113495 0.786584 0.052 Uiso 1 1 calc R U
C11' C 0.4371(4) 0.81780(12) 0.75600(9) 0.0291(5) Uani 1 1 d . .
H11A H 0.361422 0.773021 0.745352 0.044 Uiso 1 1 calc R U
H11B H 0.490075 0.842373 0.722132 0.044 Uiso 1 1 calc R U
H11C H 0.336021 0.849775 0.776112 0.044 Uiso 1 1 calc R U
C12' C 0.7904(4) 0.74252(11) 0.76659(10) 0.0298(5) Uani 1 1 d . .
H12D H 0.708269 0.698211 0.758211 0.045 Uiso 1 1 calc R U
H12E H 0.911795 0.730933 0.791838 0.045 Uiso 1 1 calc R U
H12F H 0.847718 0.763070 0.731590 0.045 Uiso 1 1 calc R U
C13' C 0.5966(4) 0.77768(11) 0.95410(9) 0.0279(5) Uani 1 1 d . .
H13A H 0.559243 0.804994 0.988089 0.042 Uiso 1 1 calc R U
H13B H 0.755228 0.777831 0.948970 0.042 Uiso 1 1 calc R U
H13C H 0.545187 0.727566 0.957863 0.042 Uiso 1 1 calc R U
C14' C 0.2306(3) 0.81368(12) 0.91004(9) 0.0271(5) Uani 1 1 d . .
H14A H 0.161418 0.838246 0.878173 0.041 Uiso 1 1 calc R U
H14B H 0.193499 0.839150 0.944902 0.041 Uiso 1 1 calc R U
H14C H 0.178300 0.763500 0.912122 0.041 Uiso 1 1 calc R U

loop_
_atom_site_aniso_label
_atom_site_aniso_U_11
_atom_site_aniso_U_22
_atom_site_aniso_U_33
_atom_site_aniso_U_23
_atom_site_aniso_U_13
_atom_site_aniso_U_12
O1 0.0257(7) 0.0209(7) 0.0154(6) -0.0034(5) 0.0021(5) -0.0018(5)
O2 0.0760(13) 0.0211(8) 0.0379(9) -0.0048(7) 0.0197(9) -0.0136(8)
O3 0.0265(8) 0.0275(7) 0.0259(8) -0.0010(6) 0.0088(6) -0.0021(6)
C1 0.0247(10) 0.0240(10) 0.0174(10) -0.0021(8) -0.0027(8) -0.0007(8)
C2 0.0257(11) 0.0273(11) 0.0251(11) -0.0020(8) -0.0054(9) 0.0041(8)
C3 0.0210(10) 0.0249(10) 0.0237(10) -0.0051(8) -0.0014(8) 0.0030(8)
C4 0.0209(10) 0.0183(9) 0.0197(10) -0.0045(7) -0.0003(8) 0.0003(7)
C5 0.0199(10) 0.0220(9) 0.0174(10) -0.0043(7) -0.0001(8) 0.0021(8)
C6 0.0209(10) 0.0219(10) 0.0169(9) -0.0024(7) 0.0000(7) -0.0008(8)
C7 0.0224(10) 0.0249(10) 0.0198(10) -0.0065(8) -0.0004(8) 0.0017(8)
C8 0.0383(13) 0.0330(11) 0.0207(10) -0.0079(9) 0.0081(9) -0.0057(10)
C9 0.0356(12) 0.0361(12) 0.0222(10) -0.0044(9) 0.0073(9) -0.0075(10)
C10 0.0312(11) 0.0333(11) 0.0185(10) 0.0017(8) -0.0007(9) -0.0012(9)
C11 0.0302(11) 0.0244(10) 0.0186(10) -0.0018(8) -0.0007(8) 0.0006(8)
C12 0.0395(13) 0.0265(11) 0.0392(13) -0.0074(9) -0.0056(10) 0.0037(10)
C13 0.0278(11) 0.0328(12) 0.0383(13) -0.0051(10) -0.0008(9) -0.0052(9)
C14 0.0492(15) 0.0326(12) 0.0374(13) 0.0076(10) 0.0074(11) -0.0010(11)
C15 0.0252(10) 0.0168(9) 0.0209(10) -0.0022(7) -0.0015(8) 0.0011(7)
C1' 0.0190(9) 0.0167(9) 0.0163(9) -0.0008(7) -0.0024(7) 0.0013(7)
C2' 0.0188(10) 0.0212(10) 0.0160(9) 0.0024(7) -0.0025(8) 0.0025(8)
C3' 0.0227(10) 0.0196(9) 0.0189(10) -0.0036(7) 0.0013(8) 0.0004(8)
C4' 0.0274(11) 0.0192(10) 0.0233(10) -0.0014(8) 0.0024(8) -0.0018(8)
C5' 0.0205(10) 0.0180(9) 0.0180(9) 0.0001(7) 0.0007(7) -0.0012(7)
C6' 0.0173(9) 0.0187(9) 0.0160(9) -0.0017(7) -0.0025(7) 0.0019(7)
C7' 0.0216(10) 0.0182(9) 0.0184(9) 0.0005(7) 0.0001(8) -0.0009(7)
C8' 0.0384(12) 0.0205(10) 0.0197(10) 0.0013(8) -0.0004(9) 0.0018(9)
C9' 0.0478(14) 0.0322(12) 0.0379(13) 0.0090(10) -0.0177(11) -0.0052(11)
C10' 0.0425(13) 0.0283(12) 0.0339(12) 0.0119(9) -0.0002(10) -0.0048(10)
C11' 0.0320(12) 0.0295(11) 0.0258(11) -0.0037(8) -0.0048(9) -0.0029(9)
C12' 0.0366(12) 0.0219(10) 0.0308(11) -0.0052(9) 0.0084(9) 0.0020(9)
C13' 0.0330(11) 0.0253(11) 0.0255(11) 0.0052(8) -0.0035(9) 0.0004(9)
C14' 0.0244(11) 0.0255(11) 0.0314(11) 0.0008(8) 0.0030(9) -0.0027(8)

loop_
_atom_type_symbol
_atom_type_description
_atom_type_scat_dispersion_real
_atom_type_scat_dispersion_imag
_atom_type_scat_source
C C 0.0181 0.0091 'International Tables Vol C Tables 4.2.6.8 and 6.1.1.4'
H H 0.0000 0.0000 'International Tables Vol C Tables 4.2.6.8 and 6.1.1.4'
O O 0.0492 0.0322 'International Tables Vol C Tables 4.2.6.8 and 6.1.1.4'

loop_
_geom_angle_atom_site_label_1
_geom_angle_atom_site_label_2
_geom_angle_atom_site_label_3
_geom_angle
C6' O1 C4 115.65(14)
C2 C1 C5 106.80(16)
C2 C1 C6 114.71(17)
C5 C1 C6 60.05(12)
C2 C1 C10 118.78(17)
C5 C1 C10 123.16(17)
C6 C1 C10 119.64(17)
C1 C2 C3 105.62(16)
C4 C3 C2 105.26(16)
O1 C4 C5 104.55(14)
O1 C4 C15 107.74(15)
C5 C4 C15 115.98(16)
O1 C4 C3 108.79(15)
C5 C4 C3 104.42(15)
C15 C4 C3 114.76(16)
C4 C5 C1 108.92(15)
C4 C5 C6 116.67(16)
C1 C5 C6 59.98(12)
C1 C6 C5 59.97(13)
C1 C6 C7 121.84(17)
C5 C6 C7 119.69(17)
C6 C7 C8 111.45(17)
C6 C7 C11 110.30(16)
C8 C7 C11 113.66(16)
C9 C8 C7 111.96(17)
C8 C9 C10 111.73(18)
C1 C10 C9 111.95(17)
C1 C10 C14 112.05(18)
C9 C10 C14 111.64(19)
C13 C11 C12 109.53(17)
C13 C11 C7 113.98(17)
C12 C11 C7 112.34(17)
C4 C15 C7' 111.41(15)
C6' C1' C2' 118.59(16)
C6' C1' C7' 122.74(16)
C2' C1' C7' 118.29(17)
O3 C2' C1' 121.06(17)
O3 C2' C3' 119.87(17)
C1' C2' C3' 119.03(16)
C2' C3' C4' 112.96(16)
C2' C3' C12' 111.05(16)
C4' C3' C12' 109.76(16)
C2' C3' C11' 105.95(15)
C4' C3' C11' 106.24(16)
C12' C3' C11' 110.72(17)
O2 C4' C3' 120.24(18)
O2 C4' C5' 118.66(17)
C3' C4' C5' 121.06(16)
C6' C5' C4' 113.36(15)
C6' C5' C13' 109.78(16)
C4' C5' C13' 107.13(16)
C6' C5' C14' 109.28(16)
C4' C5' C14' 107.66(16)
C13' C5' C14' 109.56(17)
C1' C6' O1 123.39(17)
C1' C6' C5' 126.57(16)
O1 C6' C5' 110.00(15)
C1' C7' C15 108.96(15)
C1' C7' C8' 111.77(15)
C15 C7' C8' 112.69(16)
C10' C8' C9' 110.43(19)
C10' C8' C7' 110.88(17)
C9' C8' C7' 113.65(18)

loop_
_geom_bond_atom_site_label_1
_geom_bond_atom_site_label_2
_geom_bond_distance
O1 C6' 1.357(2)
O1 C4 1.472(2)
O2 C4' 1.207(3)
O3 C2' 1.223(2)
C1 C2 1.516(3)
C1 C5 1.517(3)
C1 C6 1.517(3)
C1 C10 1.519(3)
C2 C3 1.538(3)
C3 C4 1.538(3)
C4 C5 1.510(3)
C4 C15 1.511(3)
C5 C6 1.518(3)
C6 C7 1.528(3)
C7 C8 1.532(3)
C7 C11 1.537(3)
C8 C9 1.525(3)
C9 C10 1.525(3)
C10 C14 1.529(3)
C11 C13 1.525(3)
C11 C12 1.528(3)
C15 C7' 1.531(3)
C1' C6' 1.346(3)
C1' C2' 1.465(3)
C1' C7' 1.518(3)
C2' C3' 1.523(3)
C3' C4' 1.524(3)
C3' C12' 1.527(3)
C3' C11' 1.550(3)
C4' C5' 1.531(3)
C5' C6' 1.512(3)
C5' C13' 1.535(3)
C5' C14' 1.540(3)
C7' C8' 1.549(3)
C8' C10' 1.521(3)
C8' C9' 1.528(4)
